data_2312578
loop_
_publ_author_name
'Bosch, Eric'
'Bowling, Nathan P.'

_publ_section_title
;
 Role of secondary interactions in a series of 2:1 halogen-bonded
 cocrystals formed between 4-(dimethylamino)pyridine and ditopic
 halogen-bond donors.
;
_journal_coeditor_code VP3039
_journal_issue 9
_journal_name_full 'Acta crystallographica. Section C, Structural chemistry'
_journal_paper_doi 10.1107/S205322962400771X
_journal_volume 80
_journal_year 2024
_chemical_formula_iupac '2C7 H10 N2, C6 Br F4 I'
_chemical_formula_moiety '2(C7 H10 N2), C6 Br F4 I'
_chemical_formula_sum 'C20 H20 Br F4 I N4'
_chemical_formula_weight 599.210
_chemical_name_systematic
;
4-(Dimethylamino)pyridine--1-bromo-4-iodo-2,3,5,6-tetrafluorobenzene (2/1)
;
_space_group_crystal_system monoclinic
_space_group_IT_number 14
_space_group_name_Hall '-P 2ybc'
_space_group_name_H-M_alt 'P 1 21/c 1'
_atom_sites_solution_primary dual
_audit_creation_method
;
Olex2 1.5
(compiled 2022.04.07 svn.rca3783a0 for OlexSys, GUI svn.r6498)
;
_cell_angle_alpha 90
_cell_angle_beta 106.304(2)
_cell_angle_gamma 90
_cell_formula_units_Z 2
_cell_length_a 7.38980(10)
_cell_length_b 16.2120(2)
_cell_length_c 9.42360(10)
_cell_measurement_reflns_used 6158
_cell_measurement_temperature 100.01(15)
_cell_measurement_theta_max 77.1460
_cell_measurement_theta_min 2.6950
_cell_volume 1083.58(3)
_computing_cell_refinement
;
CrysAlis PRO (Rigaku OD, 2023)
;
_computing_data_collection
;
CrysAlis PRO (Rigaku OD, 2023)
;
_computing_data_reduction
;
CrysAlis PRO (Rigaku OD, 2023)
;
_computing_molecular_graphics
;
OLEX2 (Dolomanov <i>et al.</i>, 2009)
;
_computing_publication_material
;
OLEX2 (Dolomanov <i>et al.</i>, 2009)
;
_computing_structure_refinement
;
olex2.refine (Bourhis <i>et al.</i>, 2015)
;
_computing_structure_solution
;
SHELXT2018 (Sheldrick, 2015)
;
_diffrn_ambient_temperature 100.01(15)
_diffrn_detector 'Hybrid Pixel Array Detector'
_diffrn_detector_area_resol_mean 10.0000
_diffrn_measured_fraction_theta_full 0.9995
_diffrn_measured_fraction_theta_max 0.9970
_diffrn_measurement_device 'four-circle diffractometer'
_diffrn_measurement_device_type 'Rigaku XtaLAB Synergy Dualflex diffractometer with a HyPix detector'
_diffrn_measurement_method '\w scans'
_diffrn_radiation_monochromator mirror
_diffrn_radiation_probe x-ray
_diffrn_radiation_type 'Cu K\a'
_diffrn_radiation_wavelength 1.54184
_diffrn_reflns_av_R_equivalents 0.0419
_diffrn_reflns_av_unetI/netI 0.0331
_diffrn_reflns_limit_h_max 8
_diffrn_reflns_limit_h_min -9
_diffrn_reflns_limit_k_max 20
_diffrn_reflns_limit_k_min -20
_diffrn_reflns_limit_l_max 11
_diffrn_reflns_limit_l_min -11
_diffrn_reflns_number 10454
_diffrn_reflns_theta_full 67.6840
_diffrn_reflns_theta_max 77.78
_diffrn_reflns_theta_min 5.46
_diffrn_source 'micro-focus sealed X-ray tube'
_exptl_absorpt_coefficient_mu 14.213
_exptl_absorpt_correction_T_max 0.595
_exptl_absorpt_correction_T_min 0.357
_exptl_absorpt_correction_type analytical
_exptl_absorpt_process_details
;
(CrysAlis PRO; Rigaku OD, 2023)
;
_exptl_crystal_colour 'clear colourless'
_exptl_crystal_density_diffrn 1.837
_exptl_crystal_description irregular
_exptl_crystal_F_000 584.861
_exptl_crystal_size_max 0.12
_exptl_crystal_size_mid 0.08
_exptl_crystal_size_min 0.05
_refine_diff_density_max 0.7481
_refine_diff_density_min -0.5799
_refine_ls_extinction_coef 0.00052(12)
_refine_ls_extinction_expression Fc^*^=kFc[1+0.001xFc^2^\l^3^/sin(2\q)]^-1/4^
_refine_ls_extinction_method SHELXL
_refine_ls_goodness_of_fit_ref 0.9978
_refine_ls_hydrogen_treatment constr
_refine_ls_matrix_type full
_refine_ls_number_constraints 17
_refine_ls_number_parameters 142
_refine_ls_number_reflns 2300
_refine_ls_number_restraints 2
_refine_ls_restrained_S_all 0.9974
_refine_ls_R_factor_all 0.0348
_refine_ls_R_factor_gt 0.0341
_refine_ls_shift/su_max -0.0003
_refine_ls_shift/su_mean 0.0000
_refine_ls_structure_factor_coef Fsqd
_refine_ls_weighting_details 'w=1/[\s^2^(Fo^2^)+(0.0000P)^2^+7.3962P] where P=(Fo^2^+2Fc^2^)/3'
_refine_ls_weighting_scheme calc
_refine_ls_wR_factor_gt 0.0797
_refine_ls_wR_factor_ref 0.0800
_reflns_number_gt 2252
_reflns_number_total 2300
_reflns_threshold_expression I>=2u(I)
_cod_data_source_file vp3039sup1.cif
_cod_data_source_block 2DMAP.IBTFB
_cod_database_code 2312578

loop_
_space_group_symop_id
_space_group_symop_operation_xyz
1 x,y,z
2 -x,y+1/2,-z+1/2
3 -x,-y,-z
4 x,-y-1/2,z-1/2

loop_
_atom_site_type_symbol
_atom_site_label
_atom_site_fract_x
_atom_site_fract_y
_atom_site_fract_z
_atom_site_U_iso_or_equiv
_atom_site_adp_type
_atom_site_occupancy
_atom_site_disorder_group
Br Br1 0.5971(11) 0.1994(3) 0.5192(9) 0.0152(3) Uani 0.500000 2
F F1 0.8516(3) 0.05177(14) 0.5086(3) 0.0208(5) Uani 1.000000 .
F F2 0.7755(3) -0.10968(14) 0.4932(3) 0.0225(5) Uani 1.000000 .
N N2 0.8291(5) 0.6174(2) 0.5179(4) 0.0232(7) Uani 1.000000 .
N N1 0.6838(5) 0.3679(2) 0.5376(4) 0.0223(7) Uani 1.000000 .
C C9 0.6759(5) 0.0271(2) 0.5040(4) 0.0166(7) Uani 1.000000 .
C C8 0.5400(5) 0.0856(2) 0.5067(4) 0.0165(7) Uani 1.000000 .
C C3 0.7814(5) 0.5370(2) 0.5251(4) 0.0182(7) Uani 1.000000 .
C C4 0.8329(5) 0.4914(2) 0.6585(4) 0.0196(8) Uani 1.000000 .
H H4 0.9035(5) 0.5168(2) 0.7478(4) 0.0236(9) Uiso 1.000000 .
C C10 0.6374(5) -0.0562(2) 0.4966(4) 0.0171(7) Uani 1.000000 .
C C1 0.6320(6) 0.4122(3) 0.4111(4) 0.0220(8) Uani 1.000000 .
H H1 0.5583(6) 0.3852(3) 0.3247(4) 0.0264(10) Uiso 1.000000 .
C C5 0.7796(6) 0.4098(3) 0.6572(5) 0.0215(8) Uani 1.000000 .
H H5 0.8137(6) 0.3811(3) 0.7488(5) 0.0258(10) Uiso 1.000000 .
C C2 0.6781(6) 0.4934(2) 0.3983(4) 0.0200(8) Uani 1.000000 .
H H2 0.6407(6) 0.5202(2) 0.3049(4) 0.0241(9) Uiso 1.000000 .
C C6 0.7750(6) 0.6616(3) 0.3788(5) 0.0255(9) Uani 1.000000 .
H H6a 0.826(4) 0.6332(11) 0.3067(12) 0.0383(13) Uiso 1.000000 .
H H6b 0.6371(6) 0.6635(18) 0.3418(19) 0.0383(13) Uiso 1.000000 .
H H6c 0.825(4) 0.7179(7) 0.3937(9) 0.0383(13) Uiso 1.000000 .
C C7 0.9279(7) 0.6620(3) 0.6521(5) 0.0289(9) Uani 1.000000 .
H H7a 0.853(2) 0.6603(19) 0.7228(16) 0.0433(14) Uiso 1.000000 .
H H7b 1.051(2) 0.6362(13) 0.696(2) 0.0433(14) Uiso 1.000000 .
H H7c 0.946(4) 0.7195(6) 0.6272(8) 0.0433(14) Uiso 1.000000 .
I I1 0.6049(7) 0.21223(17) 0.5197(5) 0.0152(3) Uani 0.500000 2

loop_
_atom_site_aniso_label
_atom_site_aniso_U_11
_atom_site_aniso_U_22
_atom_site_aniso_U_33
_atom_site_aniso_U_12
_atom_site_aniso_U_13
_atom_site_aniso_U_23
Br1 0.0184(4) 0.0075(9) 0.01871(18) -0.0009(7) 0.0037(2) -0.0006(7)
F1 0.0143(10) 0.0228(12) 0.0258(12) -0.0028(9) 0.0063(9) -0.0008(9)
F2 0.0177(11) 0.0188(11) 0.0314(13) 0.0042(9) 0.0077(9) -0.0014(9)
N2 0.0305(18) 0.0171(16) 0.0202(17) -0.0049(14) 0.0042(14) 0.0000(13)
N1 0.0174(15) 0.0232(18) 0.0257(18) 0.0008(13) 0.0051(13) 0.0012(14)
C9 0.0152(16) 0.0190(19) 0.0140(17) -0.0041(14) 0.0015(13) 0.0014(14)
C8 0.0175(17) 0.0146(17) 0.0170(18) -0.0014(14) 0.0042(14) -0.0003(14)
C3 0.0187(17) 0.0188(18) 0.0191(18) -0.0002(15) 0.0086(15) -0.0031(15)
C4 0.0200(18) 0.0194(19) 0.0197(19) 0.0003(15) 0.0058(15) -0.0010(15)
C10 0.0177(17) 0.0175(18) 0.0167(18) 0.0023(14) 0.0057(14) 0.0005(14)
C1 0.0222(19) 0.026(2) 0.0180(19) 0.0003(16) 0.0055(15) -0.0035(16)
C5 0.0233(19) 0.022(2) 0.0194(19) 0.0020(16) 0.0062(15) 0.0009(15)
C2 0.0239(19) 0.0200(19) 0.0154(18) -0.0003(15) 0.0041(15) 0.0006(15)
C6 0.033(2) 0.019(2) 0.025(2) 0.0001(17) 0.0101(18) 0.0021(16)
C7 0.036(2) 0.020(2) 0.027(2) -0.0085(18) 0.0041(19) -0.0047(17)
I1 0.0184(4) 0.0075(9) 0.01871(18) -0.0009(7) 0.0037(2) -0.0006(7)

loop_
_atom_type_symbol
_atom_type_scat_Cromer_Mann_a1
_atom_type_scat_Cromer_Mann_a2
_atom_type_scat_Cromer_Mann_a3
_atom_type_scat_Cromer_Mann_a4
_atom_type_scat_Cromer_Mann_b1
_atom_type_scat_Cromer_Mann_b2
_atom_type_scat_Cromer_Mann_b3
_atom_type_scat_Cromer_Mann_b4
_atom_type_scat_Cromer_Mann_c
_atom_type_scat_dispersion_source
_atom_type_scat_dispersion_real
_atom_type_scat_dispersion_imag
_atom_type_scat_source
Br 17.17890 5.23580 5.63770 3.98510 2.17230 16.57960 0.26090 41.43280 2.95570 'Henke, Gullikson and Davis, At. Data and Nucl. Data Tables, 1993, 54, 2' -0.67402 1.33011 'International Tables Volume C Table 6.1.1.4 (pp. 500-502)'
C 2.31000 1.02000 1.58860 0.86500 20.84390 10.20750 0.56870 51.65120 0.21560 'Henke, Gullikson and Davis, At. Data and Nucl. Data Tables, 1993, 54, 2' 0.01920 0.00962 'International Tables Volume C Table 6.1.1.4 (pp. 500-502)'
F 3.53920 2.64120 1.51700 1.02430 10.28250 4.29440 0.26150 26.14760 0.27760 'Henke, Gullikson and Davis, At. Data and Nucl. Data Tables, 1993, 54, 2' 0.07537 0.05506 'International Tables Volume C Table 6.1.1.4 (pp. 500-502)'
H 0.49300 0.32291 0.14019 0.04081 10.51090 26.12570 3.14236 57.79970 0.00304 'Henke, Gullikson and Davis, At. Data and Nucl. Data Tables, 1993, 54, 2' 0.00000 0.00000 'International Tables Volume C Table 6.1.1.4 (pp. 500-502)'
I 20.14720 18.99490 7.51380 2.27350 4.34700 0.38140 27.76600 66.87760 4.07120 'Henke, Gullikson and Davis, At. Data and Nucl. Data Tables, 1993, 54, 2' -0.19206 6.94430 'International Tables Volume C Table 6.1.1.4 (pp. 500-502)'
N 12.21260 3.13220 2.01250 1.16630 0.00570 9.89330 28.99750 0.58260 -11.52900 'Henke, Gullikson and Davis, At. Data and Nucl. Data Tables, 1993, 54, 2' 0.03256 0.01839 'International Tables Volume C Table 6.1.1.4 (pp. 500-502)'

loop_
_exptl_crystal_face_index_h
_exptl_crystal_face_index_k
_exptl_crystal_face_index_l
_exptl_crystal_face_perp_dist
-1 -2 -1 0.0415
-1 0 2 0.0459
-1 1 2 0.0529
0 2 1 0.0468
1 -1 -2 0.0469
-1 2 1 0.0621
1 2 -1 0.0414
0 -2 1 0.0433
0 2 -1 0.0441
2 0 -1 0.0372
-2 0 1 0.0519
-2 1 0 0.0447
2 -1 0 0.0267
-2 2 -1 0.0411
-2 0 -1 0.0322
1 1 -2 0.0381
-2 -1 -1 0.0310
2 1 1 0.0213
0 0 -1 0.0343
-1 -2 0 0.0423
1 -1 -1 0.0457
0 -4 1 0.0502
2 5 -3 0.0419
-1 -5 2 0.0472
-3 5 -1 0.0433
3 -4 2 0.0277
0 -3 -4 0.0388
0 2 3 0.0420
-1 -5 0 0.0490
1 5 0 0.0350
0 5 1 0.0464
4 -1 3 0.0177
0 0 1 0.0339
-3 -3 5 0.0417

loop_
_geom_angle_atom_site_label_1
_geom_angle_atom_site_label_2
_geom_angle_atom_site_label_3
_geom_angle_site_symmetry_1
_geom_angle_site_symmetry_3
_geom_angle
_geom_angle_publ_flag
C6 N2 C3 . . 120.7(3) ?
C7 N2 C3 . . 120.4(3) ?
C7 N2 C6 . . 118.8(3) ?
C5 N1 C1 . . 115.2(4) ?
C8 C9 F1 . . 119.4(3) ?
C10 C9 F1 . . 118.4(3) ?
C10 C9 C8 . . 122.1(3) ?
C9 C8 Br1 . . 121.3(4) ?
C10 C8 Br1 3_656 . 122.1(4) ?
C10 C8 C9 3_656 . 116.6(3) ?
I1 C8 C9 . . 121.0(3) ?
I1 C8 C10 . 3_656 122.4(3) ?
C4 C3 N2 . . 122.4(4) ?
C2 C3 N2 . . 121.6(4) ?
C2 C3 C4 . . 115.9(4) ?
H4 C4 C3 . . 120.4(2) ?
C5 C4 C3 . . 119.2(4) ?
C5 C4 H4 . . 120.4(2) ?
C9 C10 F2 . . 119.0(3) ?
C8 C10 F2 3_656 . 119.7(3) ?
C8 C10 C9 3_656 . 121.2(4) ?
H1 C1 N1 . . 117.6(2) ?
C2 C1 N1 . . 124.8(4) ?
C2 C1 H1 . . 117.6(2) ?
C4 C5 N1 . . 125.2(4) ?
H5 C5 N1 . . 117.4(2) ?
H5 C5 C4 . . 117.4(2) ?
C1 C2 C3 . . 119.5(4) ?
H2 C2 C3 . . 120.2(2) ?
H2 C2 C1 . . 120.2(2) ?
H6a C6 N2 . . 109.5 ?
H6b C6 N2 . . 109.5 ?
H6b C6 H6a . . 109.5 ?
H6c C6 N2 . . 109.5 ?
H6c C6 H6a . . 109.5 ?
H6c C6 H6b . . 109.5 ?
H7a C7 N2 . . 109.5 ?
H7b C7 N2 . . 109.5 ?
H7b C7 H7a . . 109.5 ?
H7c C7 N2 . . 109.5 ?
H7c C7 H7a . . 109.5 ?
H7c C7 H7b . . 109.5 ?

loop_
_geom_bond_atom_site_label_1
_geom_bond_atom_site_label_2
_geom_bond_site_symmetry_2
_geom_bond_distance
_geom_bond_publ_flag
Br1 C8 . 1.888(6) ?
Br1 I1 . 0.216(8) ?
F1 C9 . 1.348(4) ?
F2 C10 . 1.346(4) ?
N2 C3 . 1.358(5) ?
N2 C6 . 1.448(5) ?
N2 C7 . 1.462(5) ?
N1 C1 . 1.352(5) ?
N1 C5 . 1.336(5) ?
C9 C8 . 1.388(5) ?
C9 C10 . 1.377(5) ?
C8 C10 3_656 1.387(5) ?
C8 I1 . 2.103(5) ?
C3 C4 . 1.415(6) ?
C3 C2 . 1.413(5) ?
C4 H4 . 0.9500 ?
C4 C5 . 1.380(6) ?
C1 H1 . 0.9500 ?
C1 C2 . 1.373(6) ?
C5 H5 . 0.9500 ?
C2 H2 . 0.9500 ?
C6 H6a . 0.9800 ?
C6 H6b . 0.9800 ?
C6 H6c . 0.9800 ?
C7 H7a . 0.9800 ?
C7 H7b . 0.9800 ?
C7 H7c . 0.9800 ?

loop_
_geom_torsion_atom_site_label_1
_geom_torsion_atom_site_label_2
_geom_torsion_atom_site_label_3
_geom_torsion_atom_site_label_4
_geom_torsion_site_symmetry_1
_geom_torsion_site_symmetry_2
_geom_torsion_site_symmetry_3
_geom_torsion_site_symmetry_4
_geom_torsion
_geom_torsion_publ_flag
Br1 C8 C9 F1 . . . . -0.8(4) ?
Br1 C8 C9 C10 . . . . 179.3(4) ?
Br1 C8 C10 F2 . . 3_656 3_656 1.1(5) ?
Br1 C8 C10 C9 . . 3_656 3_656 -179.2(4) ?
F1 C9 C8 C10 . . . 3_656 -179.3(3) ?
F1 C9 C8 I1 . . . . -0.5(4) ?
F1 C9 C10 F2 . . . . -0.5(4) ?
F1 C9 C10 C8 . . . 3_656 179.2(3) ?
F2 C10 C9 C8 . . . . 179.5(3) ?
F2 C10 C8 C9 . . 3_656 3_656 -179.6(3) ?
F2 C10 C8 I1 . . 3_656 3_656 -0.8(4) ?
N2 C3 C4 C5 . . . . -179.9(4) ?
N2 C3 C2 C1 . . . . -179.6(4) ?
N1 C1 C2 C3 . . . . -2.4(5) ?
N1 C5 C4 C3 . . . . 1.4(5) ?
C9 C8 C10 C9 . . 3_656 3_656 -0.7(3) ?
C9 C10 C8 C9 . . 3_656 3_656 0.7(4) ?
C9 C10 C8 I1 . . 3_656 3_656 179.5(3) ?

loop_
_restr_distance_atom_site_label_1
_restr_distance_atom_site_label_2
_restr_distance_site_symmetry_2
_restr_distance_target
_restr_distance_target_weight_param
C8 Br1 1 1.8500 0.0200
C8 I1 1 2.0900 0.0200

_cod_database_fobs_code 2312578
